data_7709927
loop_
_publ_author_name
'Xi, Jing'
'Cen, Peipei'
'Guo, Yan'
'Li, Yuzhu'
'Qin, Yuanyuan'
'Zhang, Yi-Quan'
'Song, Weiming'
'Liu, Xiangyu'

_publ_section_title
;
 Reversible on-off switching of Dy(III) single-molecule magnets via
 single-crystal-to-single-crystal transformation
;
_journal_name_full 'Dalton Transactions'
_journal_paper_doi 10.1039/D2DT00501H
_journal_year 2022
_chemical_formula_moiety 'C32 H18 Cl8 Dy N7 O9'
_chemical_formula_sum 'C32 H18 Cl8 Dy N7 O9'
_chemical_formula_weight 1090.63
_space_group_crystal_system monoclinic
_space_group_IT_number 14
_space_group_name_Hall '-P 2yn'
_space_group_name_H-M_alt 'P 1 21/n 1'
_atom_sites_solution_hydrogens geom
_atom_sites_solution_primary dual
_audit_creation_date 2020-08-18
_audit_creation_method
;
Olex2 1.2
(compiled 2018.05.29 svn.r3508 for OlexSys, GUI svn.r5506)
;
_audit_update_record
;
2022-01-14 deposited with the CCDC.	2022-04-04 downloaded from the CCDC.
;
_cell_angle_alpha 90
_cell_angle_beta 95.14(4)
_cell_angle_gamma 90
_cell_formula_units_Z 4
_cell_length_a 12.212(14)
_cell_length_b 17.002(19)
_cell_length_c 20.87(3)
_cell_measurement_reflns_used 4004
_cell_measurement_temperature 296.0
_cell_measurement_theta_max 24.60
_cell_measurement_theta_min 2.21
_cell_volume 4316(9)
_computing_molecular_graphics 'Olex2 (Dolomanov et al., 2009)'
_computing_publication_material 'Olex2 (Dolomanov et al., 2009)'
_computing_structure_refinement 'ShelXL (Sheldrick, 2015)'
_computing_structure_solution 'ShelXT (Sheldrick, 2015)'
_diffrn_ambient_temperature 296.0
_diffrn_measured_fraction_theta_full 0.997
_diffrn_measured_fraction_theta_max 0.956
_diffrn_measurement_device_type 'Bruker APEX-II CCD'
_diffrn_measurement_method '\f and \w scans'
_diffrn_radiation_type MoK\a
_diffrn_radiation_wavelength 0.71073
_diffrn_reflns_av_R_equivalents 0.0601
_diffrn_reflns_av_unetI/netI 0.0476
_diffrn_reflns_Laue_measured_fraction_full 0.997
_diffrn_reflns_Laue_measured_fraction_max 0.956
_diffrn_reflns_limit_h_max 15
_diffrn_reflns_limit_h_min -15
_diffrn_reflns_limit_k_max 21
_diffrn_reflns_limit_k_min -21
_diffrn_reflns_limit_l_max 26
_diffrn_reflns_limit_l_min -26
_diffrn_reflns_number 58946
_diffrn_reflns_point_group_measured_fraction_full 0.997
_diffrn_reflns_point_group_measured_fraction_max 0.956
_diffrn_reflns_theta_full 25.242
_diffrn_reflns_theta_max 27.624
_diffrn_reflns_theta_min 1.960
_diffrn_standards_number 0
_exptl_absorpt_coefficient_mu 2.283
_exptl_absorpt_correction_type none
_exptl_crystal_colour colourless
_exptl_crystal_colour_primary colourless
_exptl_crystal_density_diffrn 1.679
_exptl_crystal_description block
_exptl_crystal_F_000 2132
_exptl_crystal_size_max 0.12
_exptl_crystal_size_mid 0.11
_exptl_crystal_size_min 0.1
_refine_diff_density_max 0.825
_refine_diff_density_min -1.156
_refine_diff_density_rms 0.109
_refine_ls_extinction_method none
_refine_ls_goodness_of_fit_ref 1.191
_refine_ls_hydrogen_treatment constr
_refine_ls_matrix_type full
_refine_ls_number_parameters 666
_refine_ls_number_reflns 9589
_refine_ls_number_restraints 653
_refine_ls_restrained_S_all 1.162
_refine_ls_R_factor_all 0.0963
_refine_ls_R_factor_gt 0.0602
_refine_ls_shift/su_max 0.001
_refine_ls_shift/su_mean 0.000
_refine_ls_structure_factor_coef Fsqd
_refine_ls_weighting_details 'w=1/[\s^2^(Fo^2^)+23.1563P] where P=(Fo^2^+2Fc^2^)/3'
_refine_ls_weighting_scheme calc
_refine_ls_wR_factor_gt 0.1097
_refine_ls_wR_factor_ref 0.1262
_reflns_Friedel_coverage 0.000
_reflns_number_gt 6930
_reflns_number_total 9589
_reflns_threshold_expression 'I > 2\s(I)'
_cod_data_source_file d2dt00501h2.cif
_cod_data_source_block xj1'
_cod_original_cell_volume 4315(9)
_cod_database_code 7709927
_shelx_shelxl_version_number 2018/3
_shelx_space_group_comment
;
The symmetry employed for this shelxl refinement is uniquely defined
by the following loop, which should always be used as a source of
symmetry information in preference to the above space-group names.
They are only intended as comments.
;
_shelx_estimated_absorpt_t_max 0.804
_shelx_estimated_absorpt_t_min 0.771
_olex2_refinement_description
;
1. Fixed Uiso
 At 1.2 times of:
  All C(H) groups, All C(H,H) groups
2. Restrained distances
 Cl4-C12 \\sim Cl4A-C12A
 with sigma of 0.02
 O4-C7A \\sim O4-C7
 with sigma of 0.02
 Cl3A-C8A \\sim Cl3-C8
 with sigma of 0.02
 N2A-C10A \\sim N2-C10
 with sigma of 0.02
 O6A-N2A \\sim O6-N2
 with sigma of 0.02
 O5A-N2A \\sim O5-N2
 with sigma of 0.02
 Cl2A-C6A \\sim Cl2-C6
 with sigma of 0.02
 O1-C1A \\sim O1-C1
 with sigma of 0.02
 Cl1A-C2A \\sim Cl1-C2
 with sigma of 0.02
 N1A-C4A \\sim N1-C4
 with sigma of 0.02
3. Rigid body (RIGU) restrains
 All non-hydrogen atoms
 with sigma for 1-2 distances of 0.001 and sigma for 1-3 distances of 0.002
4. Others
 Sof(C7A)=Sof(C8A)=Sof(C9A)=Sof(H9A)=Sof(C10A)=Sof(C11A)=Sof(H11A)=Sof(C12A)=
 Sof(Cl3A)=Sof(Cl4A)=Sof(O6A)=Sof(N2A)=Sof(O5A)=1-FVAR(1)
 Sof(Cl3)=Sof(Cl4)=Sof(O5)=Sof(O6)=Sof(N2)=Sof(C7)=Sof(C8)=Sof(C9)=Sof(H9)=
 Sof(C10)=Sof(C11)=Sof(H11)=Sof(C12)=FVAR(1)
 Sof(Cl1A)=Sof(Cl2A)=Sof(O2A)=Sof(O3A)=Sof(N1A)=Sof(C1A)=Sof(C2A)=Sof(C3A)=
 Sof(H3A)=Sof(C4A)=Sof(C5A)=Sof(H5A)=Sof(C6A)=1-FVAR(2)
 Sof(Cl1)=Sof(Cl2)=Sof(O2)=Sof(O3)=Sof(N1)=Sof(C1)=Sof(C2)=Sof(C3)=Sof(H3)=
 Sof(C4)=Sof(C5)=Sof(H5)=Sof(C6)=FVAR(2)
5.a Secondary CH2 refined with riding coordinates:
 C25(H25A,H25B), C26(H26A,H26B)
5.b Aromatic/amide H refined with riding coordinates:
 C3(H3), C5(H5), C9(H9), C11(H11), C15(H15), C17(H17), C19(H19), C20(H20),
 C22(H22), C24(H24), C27(H27), C29(H29), C31(H31), C32(H32), C9A(H9A),
 C11A(H11A), C3A(H3A), C5A(H5A)
5.c Fitted hexagon refined as free rotating group:
 C1(C2,C3,C4,C5,C6), C7(C8,C9,C10,C11,C12), C7A(C8A,C9A,C10A,C11A,C12A),
 C1A(C2A,C3A,C4A,C5A,C6A)
;
_olex2_submission_special_instructions 'No special instructions were received'

loop_
_space_group_symop_operation_xyz
'x, y, z'
'-x+1/2, y+1/2, -z+1/2'
'-x, -y, -z'
'x-1/2, -y-1/2, z-1/2'

loop_
_atom_site_label
_atom_site_type_symbol
_atom_site_fract_x
_atom_site_fract_y
_atom_site_fract_z
_atom_site_U_iso_or_equiv
_atom_site_adp_type
_atom_site_occupancy
_atom_site_site_symmetry_order
_atom_site_calc_flag
_atom_site_refinement_flags_posn
_atom_site_refinement_flags_adp
_atom_site_refinement_flags_occupancy
_atom_site_disorder_assembly
_atom_site_disorder_group
Dy1 Dy 0.35249(3) 0.28820(2) 0.41476(2) 0.04269(10) Uani 1 1 d . U . . .
Cl1 Cl 0.4970(6) 0.1749(8) 0.5862(5) 0.121(3) Uani 0.76(2) 1 d D U P A 1
Cl2 Cl 0.6968(7) 0.3686(4) 0.4223(3) 0.0628(15) Uani 0.76(2) 1 d D U P A 1
Cl3 Cl 0.6558(16) 0.1615(14) 0.3733(9) 0.101(4) Uani 0.42(2) 1 d D U P B 1
Cl4 Cl 0.2591(13) 0.1781(11) 0.2348(9) 0.103(4) Uani 0.42(2) 1 d D U P B 1
Cl5 Cl 0.20261(18) 0.42463(14) 0.25173(11) 0.0780(6) Uani 1 1 d . U . . .
Cl6 Cl 0.00819(18) 0.22223(16) 0.41157(12) 0.0863(7) Uani 1 1 d . U . . .
Cl7 Cl 0.1258(3) -0.07286(17) 0.51794(18) 0.1332(13) Uani 1 1 d . U . . .
Cl8 Cl 0.5699(3) 0.61990(17) 0.26006(17) 0.1219(11) Uani 1 1 d . U . . .
O1 O 0.5071(4) 0.2917(3) 0.4791(2) 0.0600(12) Uani 1 1 d D U . . .
O2 O 0.9205(10) 0.1663(11) 0.6518(6) 0.126(5) Uani 0.76(2) 1 d . U P A 1
O3 O 0.9992(8) 0.2515(11) 0.5925(7) 0.106(4) Uani 0.76(2) 1 d . U P A 1
O4 O 0.4196(4) 0.2147(3) 0.3397(2) 0.0635(13) Uani 1 1 d D U . . .
O5 O 0.682(2) 0.0020(10) 0.1581(11) 0.084(6) Uani 0.42(2) 1 d D U P B 1
O6 O 0.522(3) 0.0054(14) 0.1010(10) 0.110(8) Uani 0.42(2) 1 d D U P B 1
O7 O 0.1910(4) 0.3127(3) 0.3624(2) 0.0565(12) Uani 1 1 d . U . . .
O8 O -0.2230(6) 0.4147(6) 0.1810(4) 0.132(3) Uani 1 1 d . U . . .
O9 O -0.2936(6) 0.3198(6) 0.2324(4) 0.129(3) Uani 1 1 d . U . . .
N1 N 0.9161(9) 0.2169(12) 0.6095(6) 0.084(4) Uani 0.76(2) 1 d D U P A 1
N2 N 0.586(3) 0.0229(13) 0.1503(11) 0.081(6) Uani 0.42(2) 1 d D U P B 1
N3 N -0.2159(6) 0.3619(6) 0.2220(4) 0.091(2) Uani 1 1 d . U . . .
N4 N 0.2819(5) 0.1527(3) 0.4510(3) 0.0579(14) Uani 1 1 d . U . . .
N5 N 0.2666(4) 0.2865(4) 0.5216(3) 0.0503(12) Uani 1 1 d . U . . .
N6 N 0.3109(5) 0.4223(3) 0.4592(3) 0.0593(15) Uani 1 1 d . U . . .
N7 N 0.4312(4) 0.4045(3) 0.3544(3) 0.0500(12) Uani 1 1 d . U . . .
C1 C 0.6074(5) 0.2720(9) 0.5093(5) 0.050(3) Uani 0.76(2) 1 d D U P A 1
C2 C 0.6133(5) 0.2217(8) 0.5620(5) 0.064(3) Uani 0.76(2) 1 d DG U P A 1
C3 C 0.7145(7) 0.2048(8) 0.5950(4) 0.067(3) Uani 0.76(2) 1 d G U P A 1
H3 H 0.718481 0.171064 0.630268 0.080 Uiso 0.76(2) 1 calc R . P A 1
C4 C 0.8098(5) 0.2382(8) 0.5754(5) 0.058(3) Uani 0.76(2) 1 d DG U P A 1
C5 C 0.8040(5) 0.2885(7) 0.5227(5) 0.053(3) Uani 0.76(2) 1 d G U P A 1
H5 H 0.867722 0.310918 0.509520 0.063 Uiso 0.76(2) 1 calc R . P A 1
C6 C 0.7027(6) 0.3055(7) 0.4897(4) 0.045(2) Uani 0.76(2) 1 d DG U P A 1
C7 C 0.4658(14) 0.1692(13) 0.2950(9) 0.050(5) Uani 0.42(2) 1 d D U P B 1
C8 C 0.5732(14) 0.1412(13) 0.3023(9) 0.056(5) Uani 0.42(2) 1 d DG U P B 1
C9 C 0.6116(14) 0.0928(12) 0.2555(10) 0.063(5) Uani 0.42(2) 1 d G U P B 1
H9 H 0.683382 0.074032 0.260439 0.076 Uiso 0.42(2) 1 calc R . P B 1
C10 C 0.5426(19) 0.0723(12) 0.2015(9) 0.063(5) Uani 0.42(2) 1 d DG U P B 1
C11 C 0.4353(18) 0.1003(11) 0.1942(7) 0.067(6) Uani 0.42(2) 1 d G U P B 1
H11 H 0.389152 0.086588 0.158007 0.080 Uiso 0.42(2) 1 calc R . P B 1
C12 C 0.3969(14) 0.1487(12) 0.2409(9) 0.057(5) Uani 0.42(2) 1 d DG U P B 1
C13 C 0.0970(5) 0.3249(4) 0.3302(3) 0.0456(13) Uani 1 1 d . U . . .
C14 C 0.0847(6) 0.3770(4) 0.2751(3) 0.0525(15) Uani 1 1 d . U . . .
C15 C -0.0158(6) 0.3904(5) 0.2405(4) 0.0629(17) Uani 1 1 d . U . . .
H15 H -0.021668 0.425255 0.206049 0.075 Uiso 1 1 calc R . . . .
C16 C -0.1089(6) 0.3501(5) 0.2585(4) 0.0613(17) Uani 1 1 d . U . . .
C17 C -0.1024(5) 0.2983(5) 0.3107(3) 0.0566(16) Uani 1 1 d . U . . .
H17 H -0.164806 0.272232 0.322029 0.068 Uiso 1 1 calc R . . . .
C18 C -0.0019(5) 0.2865(4) 0.3452(3) 0.0503(14) Uani 1 1 d . U . . .
C19 C 0.2819(9) 0.0866(5) 0.4155(5) 0.088(3) Uani 1 1 d . U . . .
H19 H 0.315576 0.087826 0.377243 0.106 Uiso 1 1 calc R . . . .
C20 C 0.2326(10) 0.0147(5) 0.4338(5) 0.108(4) Uani 1 1 d . U . . .
H20 H 0.232242 -0.029688 0.407716 0.129 Uiso 1 1 calc R . . . .
C21 C 0.1857(9) 0.0134(5) 0.4914(5) 0.087(3) Uani 1 1 d . U . . .
C22 C 0.1840(7) 0.0805(5) 0.5293(4) 0.070(2) Uani 1 1 d . U . . .
H22 H 0.152104 0.079700 0.568122 0.084 Uiso 1 1 calc R . . . .
C23 C 0.2317(5) 0.1496(4) 0.5074(3) 0.0509(14) Uani 1 1 d . U . . .
C24 C 0.2299(6) 0.2239(4) 0.5445(4) 0.0554(16) Uani 1 1 d . U . . .
H24 H 0.201753 0.224463 0.584424 0.066 Uiso 1 1 calc R . . . .
C25 C 0.2641(8) 0.3590(5) 0.5587(4) 0.075(2) Uani 1 1 d . U . . .
H25A H 0.334951 0.367695 0.582561 0.090 Uiso 1 1 calc R . . . .
H25B H 0.208834 0.355279 0.589144 0.090 Uiso 1 1 calc R . . . .
C26 C 0.2376(8) 0.4264(5) 0.5131(4) 0.081(3) Uani 1 1 d . U . . .
H26A H 0.161167 0.423447 0.495998 0.097 Uiso 1 1 calc R . . . .
H26B H 0.248744 0.475927 0.535846 0.097 Uiso 1 1 calc R . . . .
C27 C 0.3488(7) 0.4834(5) 0.4339(4) 0.067(2) Uani 1 1 d . U . . .
H27 H 0.333767 0.532398 0.450854 0.081 Uiso 1 1 calc R . . . .
C28 C 0.4164(6) 0.4793(4) 0.3781(4) 0.0545(16) Uani 1 1 d . U . . .
C29 C 0.4565(7) 0.5453(5) 0.3501(4) 0.071(2) Uani 1 1 d . U . . .
H29 H 0.444450 0.594872 0.366967 0.086 Uiso 1 1 calc R . . . .
C30 C 0.5154(7) 0.5372(5) 0.2964(4) 0.072(2) Uani 1 1 d . U . . .
C31 C 0.5310(7) 0.4624(5) 0.2706(4) 0.072(2) Uani 1 1 d . U . . .
H31 H 0.568770 0.455830 0.234260 0.087 Uiso 1 1 calc R . . . .
C32 C 0.4880(6) 0.3982(5) 0.3013(4) 0.0642(19) Uani 1 1 d . U . . .
H32 H 0.498643 0.348304 0.284680 0.077 Uiso 1 1 calc R . . . .
C7A C 0.4375(11) 0.1674(9) 0.2881(5) 0.044(3) Uani 0.58(2) 1 d D U P B 2
C8A C 0.5448(10) 0.1410(9) 0.2858(6) 0.061(4) Uani 0.58(2) 1 d DG U P B 2
C9A C 0.5723(11) 0.0958(9) 0.2341(7) 0.066(4) Uani 0.58(2) 1 d G U P B 2
H9A H 0.644120 0.078220 0.232504 0.079 Uiso 0.58(2) 1 calc R . P B 2
C10A C 0.4925(13) 0.0770(9) 0.1847(6) 0.063(4) Uani 0.58(2) 1 d DG U P B 2
C11A C 0.3852(13) 0.1033(8) 0.1871(5) 0.061(4) Uani 0.58(2) 1 d G U P B 2
H11A H 0.331827 0.090727 0.154098 0.073 Uiso 0.58(2) 1 calc R . P B 2
C12A C 0.3577(11) 0.1485(8) 0.2388(6) 0.054(3) Uani 0.58(2) 1 d DG U P B 2
Cl3A Cl 0.6459(11) 0.1596(11) 0.3485(8) 0.109(3) Uani 0.58(2) 1 d D U P B 2
Cl4A Cl 0.2227(9) 0.1808(7) 0.2433(5) 0.083(2) Uani 0.58(2) 1 d D U P B 2
O6A O 0.441(2) 0.0137(11) 0.0866(8) 0.127(7) Uani 0.58(2) 1 d D U P B 2
N2A N 0.518(2) 0.0286(10) 0.1290(10) 0.086(5) Uani 0.58(2) 1 d D U P B 2
O5A O 0.609(2) -0.0001(9) 0.1271(11) 0.104(6) Uani 0.58(2) 1 d D U P B 2
Cl1A Cl 0.519(2) 0.2074(19) 0.6026(13) 0.114(7) Uani 0.24(2) 1 d D U P A 2
Cl2A Cl 0.676(3) 0.382(2) 0.4140(14) 0.116(11) Uani 0.24(2) 1 d D U P A 2
O2A O 0.962(4) 0.205(3) 0.633(3) 0.123(15) Uani 0.24(2) 1 d . U P A 2
O3A O 1.012(2) 0.295(3) 0.574(2) 0.084(10) Uani 0.24(2) 1 d . U P A 2
N1A N 0.937(2) 0.254(3) 0.589(2) 0.080(9) Uani 0.24(2) 1 d D U P A 2
C1A C 0.6071(15) 0.288(3) 0.5123(18) 0.045(6) Uani 0.24(2) 1 d D U P A 2
C2A C 0.630(2) 0.241(3) 0.5660(17) 0.078(12) Uani 0.24(2) 1 d DG U P A 2
C3A C 0.739(2) 0.230(2) 0.5914(16) 0.076(11) Uani 0.24(2) 1 d G U P A 2
H3A H 0.754038 0.198694 0.627343 0.091 Uiso 0.24(2) 1 calc R . P A 2
C4A C 0.8235(15) 0.267(2) 0.563(2) 0.067(8) Uani 0.24(2) 1 d DG U P A 2
C5A C 0.8002(18) 0.315(2) 0.509(2) 0.059(7) Uani 0.24(2) 1 d G U P A 2
H5A H 0.857090 0.339706 0.490357 0.071 Uiso 0.24(2) 1 calc R . P A 2
C6A C 0.692(2) 0.325(2) 0.4840(16) 0.060(9) Uani 0.24(2) 1 d DG U P A 2

loop_
_atom_site_aniso_label
_atom_site_aniso_U_11
_atom_site_aniso_U_22
_atom_site_aniso_U_33
_atom_site_aniso_U_23
_atom_site_aniso_U_13
_atom_site_aniso_U_12
Dy1 0.03942(16) 0.04202(17) 0.04742(18) -0.00246(16) 0.00824(12) -0.00152(16)
Cl1 0.059(3) 0.189(8) 0.114(5) 0.092(5) -0.008(3) -0.028(3)
Cl2 0.060(3) 0.058(2) 0.072(3) 0.0079(18) 0.015(2) -0.008(2)
Cl3 0.072(5) 0.115(7) 0.112(9) -0.054(8) -0.009(6) -0.004(5)
Cl4 0.059(7) 0.152(9) 0.099(7) 0.000(6) 0.007(5) 0.012(6)
Cl5 0.0702(14) 0.0835(15) 0.0808(15) 0.0126(12) 0.0089(11) -0.0048(12)
Cl6 0.0632(13) 0.1063(19) 0.0894(16) 0.0273(15) 0.0070(11) -0.0087(13)
Cl7 0.168(3) 0.0700(17) 0.167(3) 0.0274(18) 0.041(3) -0.0459(19)
Cl8 0.128(2) 0.093(2) 0.150(3) 0.0558(19) 0.045(2) -0.0211(18)
O1 0.047(2) 0.079(3) 0.054(3) 0.005(2) 0.0031(19) -0.008(2)
O2 0.061(6) 0.196(13) 0.119(8) 0.060(7) -0.007(5) 0.024(6)
O3 0.044(4) 0.154(13) 0.118(9) 0.019(7) 0.000(5) 0.017(5)
O4 0.066(3) 0.059(3) 0.069(3) -0.017(2) 0.020(2) -0.005(3)
O5 0.131(13) 0.052(9) 0.079(11) -0.007(8) 0.058(9) 0.010(9)
O6 0.145(16) 0.105(17) 0.087(10) -0.039(9) 0.044(11) 0.009(14)
O7 0.0376(19) 0.067(3) 0.064(3) 0.003(2) -0.0012(19) 0.005(2)
O8 0.093(5) 0.192(8) 0.106(6) 0.024(5) -0.030(4) 0.031(5)
O9 0.061(3) 0.174(7) 0.145(7) -0.004(5) -0.025(4) 0.004(4)
N1 0.045(3) 0.134(11) 0.072(7) 0.005(6) -0.002(4) 0.022(5)
N2 0.129(13) 0.051(10) 0.072(9) -0.008(8) 0.052(9) 0.004(9)
N3 0.056(3) 0.134(6) 0.079(5) -0.019(4) -0.017(3) 0.026(3)
N4 0.069(4) 0.043(3) 0.063(3) 0.007(2) 0.015(3) -0.002(3)
N5 0.048(3) 0.057(2) 0.047(3) -0.002(2) 0.008(2) -0.009(2)
N6 0.074(4) 0.047(3) 0.060(3) -0.009(2) 0.023(3) -0.005(3)
N7 0.043(3) 0.050(2) 0.058(3) 0.008(2) 0.008(2) -0.004(2)
C1 0.047(2) 0.059(9) 0.045(5) -0.009(5) 0.002(3) -0.008(3)
C2 0.044(4) 0.086(8) 0.062(5) 0.013(5) 0.005(4) -0.005(5)
C3 0.049(4) 0.082(9) 0.069(6) 0.012(6) -0.002(4) -0.004(4)
C4 0.043(3) 0.066(8) 0.064(5) 0.001(5) -0.002(3) 0.002(4)
C5 0.045(3) 0.054(8) 0.060(5) -0.007(4) 0.004(3) 0.005(4)
C6 0.044(3) 0.043(6) 0.048(5) -0.009(4) 0.007(3) 0.002(3)
C7 0.043(7) 0.045(9) 0.063(6) -0.015(7) 0.011(5) -0.016(6)
C8 0.043(7) 0.047(10) 0.079(8) -0.023(8) 0.009(6) -0.016(6)
C9 0.076(10) 0.041(9) 0.075(9) -0.006(8) 0.024(7) -0.002(8)
C10 0.077(10) 0.050(10) 0.068(8) -0.013(7) 0.032(7) -0.007(8)
C11 0.076(10) 0.063(11) 0.064(8) -0.012(8) 0.024(7) -0.007(9)
C12 0.041(8) 0.067(11) 0.063(6) -0.018(7) 0.011(5) -0.014(6)
C13 0.036(2) 0.050(3) 0.051(3) -0.010(2) 0.004(2) 0.008(2)
C14 0.052(3) 0.052(4) 0.053(3) -0.007(3) 0.007(2) 0.011(3)
C15 0.057(3) 0.077(5) 0.054(4) -0.009(3) 0.003(3) 0.021(3)
C16 0.048(3) 0.078(5) 0.057(4) -0.019(3) -0.001(2) 0.020(3)
C17 0.036(2) 0.073(4) 0.060(4) -0.019(3) 0.001(2) 0.010(3)
C18 0.038(2) 0.062(4) 0.051(3) -0.011(3) 0.002(2) 0.002(2)
C19 0.140(8) 0.045(3) 0.085(5) -0.001(3) 0.043(5) -0.013(4)
C20 0.168(10) 0.049(4) 0.113(6) 0.000(4) 0.047(6) -0.027(5)
C21 0.104(7) 0.059(4) 0.100(6) 0.017(3) 0.018(5) -0.017(4)
C22 0.065(5) 0.064(3) 0.080(5) 0.020(3) 0.006(4) -0.013(3)
C23 0.039(3) 0.057(3) 0.057(3) 0.011(2) 0.000(2) -0.004(3)
C24 0.049(4) 0.062(3) 0.056(4) 0.007(2) 0.014(3) -0.007(3)
C25 0.091(6) 0.068(3) 0.071(4) -0.016(3) 0.038(4) -0.020(4)
C26 0.112(6) 0.058(4) 0.081(5) -0.019(3) 0.052(4) -0.006(4)
C27 0.080(5) 0.050(3) 0.075(4) -0.005(3) 0.024(4) -0.009(3)
C28 0.051(4) 0.049(2) 0.064(4) 0.006(2) 0.007(3) -0.005(3)
C29 0.076(5) 0.056(3) 0.082(5) 0.015(3) 0.013(4) -0.012(3)
C30 0.065(5) 0.071(3) 0.081(5) 0.026(3) 0.010(4) -0.006(4)
C31 0.060(5) 0.078(4) 0.081(5) 0.020(3) 0.020(4) -0.007(4)
C32 0.061(4) 0.068(4) 0.066(4) 0.011(3) 0.020(3) -0.002(3)
C7A 0.047(6) 0.034(6) 0.055(4) 0.004(4) 0.027(4) -0.015(4)
C8A 0.047(6) 0.056(8) 0.082(7) -0.017(6) 0.021(5) -0.011(5)
C9A 0.070(7) 0.051(8) 0.080(7) -0.009(6) 0.031(5) -0.004(6)
C10A 0.075(8) 0.048(7) 0.071(7) -0.011(6) 0.034(5) -0.008(6)
C11A 0.070(7) 0.051(7) 0.066(6) -0.009(5) 0.026(5) -0.013(6)
C12A 0.051(6) 0.051(7) 0.063(5) -0.007(5) 0.021(4) -0.010(5)
Cl3A 0.062(4) 0.134(6) 0.127(8) -0.047(7) -0.005(5) 0.003(4)
Cl4A 0.053(4) 0.111(4) 0.085(4) -0.032(3) 0.006(3) 0.007(4)
O6A 0.151(13) 0.131(13) 0.104(9) -0.059(8) 0.032(8) 0.013(10)
N2A 0.125(12) 0.064(8) 0.078(7) -0.014(6) 0.051(7) 0.005(8)
O5A 0.136(13) 0.079(9) 0.106(13) -0.012(9) 0.065(9) 0.019(9)
Cl1A 0.078(11) 0.148(17) 0.112(12) 0.037(12) -0.013(9) -0.042(10)
Cl2A 0.061(11) 0.115(19) 0.168(19) 0.005(13) -0.008(8) -0.029(11)
O2A 0.064(16) 0.16(3) 0.14(3) 0.03(2) -0.018(19) 0.001(18)
O3A 0.042(9) 0.12(3) 0.09(2) -0.007(15) -0.015(11) 0.011(11)
N1A 0.047(8) 0.10(2) 0.09(2) -0.023(14) -0.001(10) 0.014(10)
C1A 0.048(4) 0.026(14) 0.059(10) -0.026(8) 0.001(5) 0.006(6)
C2A 0.052(8) 0.08(3) 0.093(15) 0.017(16) -0.028(8) -0.031(10)
C3A 0.051(8) 0.10(3) 0.071(18) -0.009(15) -0.025(8) -0.022(10)
C4A 0.047(8) 0.05(2) 0.103(18) -0.016(12) -0.005(9) 0.002(9)
C5A 0.051(5) 0.027(17) 0.097(18) -0.027(10) -0.001(9) 0.002(9)
C6A 0.050(5) 0.04(2) 0.087(16) -0.011(13) 0.005(8) 0.002(8)

loop_
_atom_type_symbol
_atom_type_description
_atom_type_scat_dispersion_real
_atom_type_scat_dispersion_imag
_atom_type_scat_source
C C 0.0033 0.0016 'International Tables Vol C Tables 4.2.6.8 and 6.1.1.4'
H H 0.0000 0.0000 'International Tables Vol C Tables 4.2.6.8 and 6.1.1.4'
Cl Cl 0.1484 0.1585 'International Tables Vol C Tables 4.2.6.8 and 6.1.1.4'
Dy Dy -0.1892 4.4098 'International Tables Vol C Tables 4.2.6.8 and 6.1.1.4'
N N 0.0061 0.0033 'International Tables Vol C Tables 4.2.6.8 and 6.1.1.4'
O O 0.0106 0.0060 'International Tables Vol C Tables 4.2.6.8 and 6.1.1.4'

loop_
_geom_angle_atom_site_label_1
_geom_angle_atom_site_label_2
_geom_angle_atom_site_label_3
_geom_angle
_geom_angle_site_symmetry_1
_geom_angle_site_symmetry_3
_geom_angle_publ_flag
O1 Dy1 O4 95.4(2) . . ?
O1 Dy1 N4 97.7(2) . . ?
O1 Dy1 N5 82.25(19) . . ?
O1 Dy1 N6 86.7(2) . . ?
O1 Dy1 N7 86.62(19) . . ?
O4 Dy1 N4 81.9(2) . . ?
O4 Dy1 N5 145.0(2) . . ?
O4 Dy1 N6 150.0(2) . . ?
O4 Dy1 N7 84.8(2) . . ?
O7 Dy1 O1 165.80(19) . . ?
O7 Dy1 O4 97.3(2) . . ?
O7 Dy1 N4 90.3(2) . . ?
O7 Dy1 N5 90.9(2) . . ?
O7 Dy1 N6 79.1(2) . . ?
O7 Dy1 N7 88.24(19) . . ?
N5 Dy1 N4 64.0(2) . . ?
N5 Dy1 N7 129.6(2) . . ?
N6 Dy1 N4 127.6(2) . . ?
N6 Dy1 N5 65.0(2) . . ?
N6 Dy1 N7 65.4(2) . . ?
N7 Dy1 N4 166.37(19) . . ?
C1 O1 Dy1 162.0(8) . . ?
C1A O1 Dy1 173(2) . . ?
C7 O4 Dy1 177.3(9) . . ?
C7A O4 Dy1 167.4(7) . . ?
C13 O7 Dy1 177.8(5) . . ?
O2 N1 O3 123.2(12) . . ?
O2 N1 C4 120.0(12) . . ?
O3 N1 C4 116.8(13) . . ?
O5 N2 O6 124(2) . . ?
O5 N2 C10 117.8(19) . . ?
O6 N2 C10 119(3) . . ?
O8 N3 C16 117.5(9) . . ?
O9 N3 O8 122.7(9) . . ?
O9 N3 C16 119.8(10) . . ?
C19 N4 Dy1 124.3(5) . . ?
C19 N4 C23 117.5(7) . . ?
C23 N4 Dy1 117.9(5) . . ?
C24 N5 Dy1 121.8(5) . . ?
C24 N5 C25 119.1(6) . . ?
C25 N5 Dy1 119.0(4) . . ?
C26 N6 Dy1 118.0(5) . . ?
C27 N6 Dy1 119.5(5) . . ?
C27 N6 C26 122.5(7) . . ?
C28 N7 Dy1 117.7(4) . . ?
C32 N7 Dy1 125.2(5) . . ?
C32 N7 C28 117.1(6) . . ?
O1 C1 C2 119.7(6) . . ?
O1 C1 C6 120.2(6) . . ?
C2 C1 C6 120.0 . . ?
C1 C2 Cl1 121.6(5) . . ?
C1 C2 C3 120.0 . . ?
C3 C2 Cl1 118.3(5) . . ?
C2 C3 H3 120.0 . . ?
C4 C3 C2 120.0 . . ?
C4 C3 H3 120.0 . . ?
C3 C4 N1 118.9(7) . . ?
C5 C4 N1 121.1(7) . . ?
C5 C4 C3 120.0 . . ?
C4 C5 H5 120.0 . . ?
C4 C5 C6 120.0 . . ?
C6 C5 H5 120.0 . . ?
C1 C6 Cl2 120.5(5) . . ?
C5 C6 Cl2 119.4(5) . . ?
C5 C6 C1 120.0 . . ?
O4 C7 C8 124.1(11) . . ?
O4 C7 C12 115.9(11) . . ?
C8 C7 C12 120.0 . . ?
C7 C8 Cl3 119.5(10) . . ?
C7 C8 C9 120.0 . . ?
C9 C8 Cl3 120.4(11) . . ?
C8 C9 H9 120.0 . . ?
C10 C9 C8 120.0 . . ?
C10 C9 H9 120.0 . . ?
C9 C10 N2 119.6(14) . . ?
C9 C10 C11 120.0 . . ?
C11 C10 N2 120.3(14) . . ?
C10 C11 H11 120.0 . . ?
C12 C11 C10 120.0 . . ?
C12 C11 H11 120.0 . . ?
C7 C12 Cl4 119.8(10) . . ?
C11 C12 Cl4 120.0(10) . . ?
C11 C12 C7 120.0 . . ?
O7 C13 C14 122.3(6) . . ?
O7 C13 C18 122.7(7) . . ?
C18 C13 C14 115.0(6) . . ?
C13 C14 Cl5 118.2(5) . . ?
C15 C14 Cl5 119.4(6) . . ?
C15 C14 C13 122.5(7) . . ?
C14 C15 H15 120.6 . . ?
C14 C15 C16 118.7(8) . . ?
C16 C15 H15 120.6 . . ?
C15 C16 N3 119.9(8) . . ?
C17 C16 N3 118.5(8) . . ?
C17 C16 C15 121.6(7) . . ?
C16 C17 H17 120.6 . . ?
C18 C17 C16 118.9(7) . . ?
C18 C17 H17 120.6 . . ?
C13 C18 Cl6 117.0(5) . . ?
C17 C18 Cl6 119.8(6) . . ?
C17 C18 C13 123.2(7) . . ?
N4 C19 H19 118.5 . . ?
N4 C19 C20 123.1(9) . . ?
C20 C19 H19 118.5 . . ?
C19 C20 H20 121.2 . . ?
C21 C20 C19 117.7(9) . . ?
C21 C20 H20 121.2 . . ?
C20 C21 Cl7 120.5(8) . . ?
C20 C21 C22 120.8(8) . . ?
C22 C21 Cl7 118.7(8) . . ?
C21 C22 H22 120.9 . . ?
C21 C22 C23 118.3(8) . . ?
C23 C22 H22 120.9 . . ?
N4 C23 C22 122.6(7) . . ?
N4 C23 C24 116.3(6) . . ?
C22 C23 C24 121.1(7) . . ?
N5 C24 C23 119.9(6) . . ?
N5 C24 H24 120.1 . . ?
C23 C24 H24 120.1 . . ?
N5 C25 H25A 109.9 . . ?
N5 C25 H25B 109.9 . . ?
N5 C25 C26 108.8(7) . . ?
H25A C25 H25B 108.3 . . ?
C26 C25 H25A 109.9 . . ?
C26 C25 H25B 109.9 . . ?
N6 C26 C25 109.2(7) . . ?
N6 C26 H26A 109.8 . . ?
N6 C26 H26B 109.8 . . ?
C25 C26 H26A 109.8 . . ?
C25 C26 H26B 109.8 . . ?
H26A C26 H26B 108.3 . . ?
N6 C27 H27 118.8 . . ?
N6 C27 C28 122.3(7) . . ?
C28 C27 H27 118.8 . . ?
N7 C28 C27 115.0(6) . . ?
C29 C28 N7 122.4(7) . . ?
C29 C28 C27 122.6(7) . . ?
C28 C29 H29 120.3 . . ?
C28 C29 C30 119.4(8) . . ?
C30 C29 H29 120.3 . . ?
C29 C30 Cl8 120.7(7) . . ?
C29 C30 C31 119.8(8) . . ?
C31 C30 Cl8 119.5(7) . . ?
C30 C31 H31 121.1 . . ?
C32 C31 C30 117.8(8) . . ?
C32 C31 H31 121.1 . . ?
N7 C32 C31 123.5(8) . . ?
N7 C32 H32 118.2 . . ?
C31 C32 H32 118.2 . . ?
O4 C7A C8A 115.6(8) . . ?
O4 C7A C12A 124.3(8) . . ?
C8A C7A C12A 120.0 . . ?
C7A C8A Cl3A 121.4(7) . . ?
C9A C8A C7A 120.0 . . ?
C9A C8A Cl3A 118.5(7) . . ?
C8A C9A H9A 120.0 . . ?
C10A C9A C8A 120.0 . . ?
C10A C9A H9A 120.0 . . ?
C9A C10A C11A 120.0 . . ?
C9A C10A N2A 121.9(11) . . ?
C11A C10A N2A 118.1(11) . . ?
C10A C11A H11A 120.0 . . ?
C10A C11A C12A 120.0 . . ?
C12A C11A H11A 120.0 . . ?
C7A C12A Cl4A 119.3(7) . . ?
C11A C12A C7A 120.0 . . ?
C11A C12A Cl4A 120.7(7) . . ?
O6A N2A C10A 118.2(16) . . ?
O5A N2A C10A 120(2) . . ?
O5A N2A O6A 121.3(17) . . ?
O2A N1A C4A 122(4) . . ?
O3A N1A O2A 115(3) . . ?
O3A N1A C4A 122(4) . . ?
O1 C1A C2A 123(2) . . ?
O1 C1A C6A 116(2) . . ?
C2A C1A C6A 120.0 . . ?
C1A C2A Cl1A 116(2) . . ?
C1A C2A C3A 120.0 . . ?
C3A C2A Cl1A 124(2) . . ?
C2A C3A H3A 120.0 . . ?
C4A C3A C2A 120.0 . . ?
C4A C3A H3A 120.0 . . ?
C3A C4A N1A 120(3) . . ?
C3A C4A C5A 120.0 . . ?
C5A C4A N1A 120(3) . . ?
C4A C5A H5A 120.0 . . ?
C6A C5A C4A 120.0 . . ?
C6A C5A H5A 120.0 . . ?
C1A C6A Cl2A 125(2) . . ?
C5A C6A Cl2A 115(2) . . ?
C5A C6A C1A 120.0 . . ?

loop_
_geom_bond_atom_site_label_1
_geom_bond_atom_site_label_2
_geom_bond_distance
_geom_bond_site_symmetry_2
_geom_bond_publ_flag
Dy1 O1 2.218(5) . ?
Dy1 O4 2.218(5) . ?
Dy1 O7 2.206(5) . ?
Dy1 N4 2.596(6) . ?
Dy1 N5 2.548(6) . ?
Dy1 N6 2.529(6) . ?
Dy1 N7 2.577(6) . ?
Cl1 C2 1.741(7) . ?
Cl2 C6 1.765(7) . ?
Cl3 C8 1.751(12) . ?
Cl4 C12 1.749(12) . ?
Cl5 C14 1.758(8) . ?
Cl6 C18 1.760(8) . ?
Cl7 C21 1.751(9) . ?
Cl8 C30 1.757(8) . ?
O1 C1 1.368(7) . ?
O1 C1A 1.350(15) . ?
O2 N1 1.231(17) . ?
O3 N1 1.251(17) . ?
O4 C7 1.371(10) . ?
O4 C7A 1.376(8) . ?
O5 N2 1.22(3) . ?
O6 N2 1.27(3) . ?
O7 C13 1.295(7) . ?
O8 N3 1.238(11) . ?
O9 N3 1.223(11) . ?
N1 C4 1.468(10) . ?
N2 C10 1.492(15) . ?
N3 C16 1.467(10) . ?
N4 C19 1.346(10) . ?
N4 C23 1.375(9) . ?
N5 C24 1.265(9) . ?
N5 C25 1.458(9) . ?
N6 C26 1.502(9) . ?
N6 C27 1.271(9) . ?
N7 C28 1.382(9) . ?
N7 C32 1.364(9) . ?
C1 C2 1.3900 . ?
C1 C6 1.3900 . ?
C2 C3 1.3900 . ?
C3 H3 0.9300 . ?
C3 C4 1.3900 . ?
C4 C5 1.3900 . ?
C5 H5 0.9300 . ?
C5 C6 1.3900 . ?
C7 C8 1.3900 . ?
C7 C12 1.3900 . ?
C8 C9 1.3900 . ?
C9 H9 0.9300 . ?
C9 C10 1.3900 . ?
C10 C11 1.3900 . ?
C11 H11 0.9300 . ?
C11 C12 1.3900 . ?
C13 C14 1.449(10) . ?
C13 C18 1.431(9) . ?
C14 C15 1.385(10) . ?
C15 H15 0.9300 . ?
C15 C16 1.406(11) . ?
C16 C17 1.397(11) . ?
C17 H17 0.9300 . ?
C17 C18 1.381(9) . ?
C19 H19 0.9300 . ?
C19 C20 1.431(12) . ?
C20 H20 0.9300 . ?
C20 C21 1.377(13) . ?
C21 C22 1.389(13) . ?
C22 H22 0.9300 . ?
C22 C23 1.406(10) . ?
C23 C24 1.481(10) . ?
C24 H24 0.9300 . ?
C25 H25A 0.9700 . ?
C25 H25B 0.9700 . ?
C25 C26 1.505(12) . ?
C26 H26A 0.9700 . ?
C26 H26B 0.9700 . ?
C27 H27 0.9300 . ?
C27 C28 1.487(10) . ?
C28 C29 1.375(10) . ?
C29 H29 0.9300 . ?
C29 C30 1.393(12) . ?
C30 C31 1.400(12) . ?
C31 H31 0.9300 . ?
C31 C32 1.391(10) . ?
C32 H32 0.9300 . ?
C7A C8A 1.3900 . ?
C7A C12A 1.3900 . ?
C8A C9A 1.3900 . ?
C8A Cl3A 1.745(11) . ?
C9A H9A 0.9300 . ?
C9A C10A 1.3900 . ?
C10A C11A 1.3900 . ?
C10A N2A 1.479(12) . ?
C11A H11A 0.9300 . ?
C11A C12A 1.3900 . ?
C12A Cl4A 1.748(9) . ?
O6A N2A 1.25(3) . ?
N2A O5A 1.22(3) . ?
Cl1A C2A 1.720(17) . ?
Cl2A C6A 1.749(17) . ?
O2A N1A 1.26(6) . ?
O3A N1A 1.21(5) . ?
N1A C4A 1.456(19) . ?
C1A C2A 1.3900 . ?
C1A C6A 1.3900 . ?
C2A C3A 1.3900 . ?
C3A H3A 0.9300 . ?
C3A C4A 1.3900 . ?
C4A C5A 1.3900 . ?
C5A H5A 0.9300 . ?
C5A C6A 1.3900 . ?

loop_
_geom_torsion_atom_site_label_1
_geom_torsion_atom_site_label_2
_geom_torsion_atom_site_label_3
_geom_torsion_atom_site_label_4
_geom_torsion
_geom_torsion_site_symmetry_1
_geom_torsion_site_symmetry_2
_geom_torsion_site_symmetry_3
_geom_torsion_site_symmetry_4
_geom_torsion_publ_flag
Dy1 O1 C1 C2 -84.1(17) . . . . ?
Dy1 O1 C1 C6 99.3(17) . . . . ?
Dy1 O4 C7A C8A -172(3) . . . . ?
Dy1 O4 C7A C12A 11(4) . . . . ?
Dy1 N4 C19 C20 -173.6(8) . . . . ?
Dy1 N4 C23 C22 175.6(6) . . . . ?
Dy1 N4 C23 C24 -4.1(8) . . . . ?
Dy1 N5 C24 C23 -2.7(9) . . . . ?
Dy1 N5 C25 C26 39.9(9) . . . . ?
Dy1 N6 C26 C25 39.0(9) . . . . ?
Dy1 N6 C27 C28 0.7(11) . . . . ?
Dy1 N7 C28 C27 -4.2(8) . . . . ?
Dy1 N7 C28 C29 179.0(6) . . . . ?
Dy1 N7 C32 C31 -178.8(6) . . . . ?
Cl1 C2 C3 C4 177.1(10) . . . . ?
Cl3 C8 C9 C10 175.3(16) . . . . ?
Cl5 C14 C15 C16 178.2(6) . . . . ?
Cl7 C21 C22 C23 -179.7(6) . . . . ?
Cl8 C30 C31 C32 179.1(6) . . . . ?
O1 C1 C2 Cl1 6.4(11) . . . . ?
O1 C1 C2 C3 -176.6(13) . . . . ?
O1 C1 C6 Cl2 -4.2(10) . . . . ?
O1 C1 C6 C5 176.6(13) . . . . ?
O1 C1A C2A Cl1A -18(3) . . . . ?
O1 C1A C2A C3A 169(4) . . . . ?
O1 C1A C6A Cl2A 6(4) . . . . ?
O1 C1A C6A C5A -170(4) . . . . ?
O2 N1 C4 C3 4.8(17) . . . . ?
O2 N1 C4 C5 -172.8(11) . . . . ?
O3 N1 C4 C3 -176.3(11) . . . . ?
O3 N1 C4 C5 6.1(17) . . . . ?
O4 C7 C8 Cl3 2.0(19) . . . . ?
O4 C7 C8 C9 177(2) . . . . ?
O4 C7 C12 Cl4 -2.2(17) . . . . ?
O4 C7 C12 C11 -178(2) . . . . ?
O4 C7A C8A C9A -177.1(13) . . . . ?
O4 C7A C8A Cl3A 5.9(12) . . . . ?
O4 C7A C12A C11A 176.8(14) . . . . ?
O4 C7A C12A Cl4A -4.3(13) . . . . ?
O5 N2 C10 C9 0(3) . . . . ?
O5 N2 C10 C11 177.7(15) . . . . ?
O6 N2 C10 C9 -179.4(19) . . . . ?
O6 N2 C10 C11 -2(3) . . . . ?
O7 C13 C14 Cl5 0.2(9) . . . . ?
O7 C13 C14 C15 -179.8(7) . . . . ?
O7 C13 C18 Cl6 1.3(9) . . . . ?
O7 C13 C18 C17 -179.2(6) . . . . ?
O8 N3 C16 C15 -8.7(12) . . . . ?
O8 N3 C16 C17 171.6(8) . . . . ?
O9 N3 C16 C15 170.8(9) . . . . ?
O9 N3 C16 C17 -8.9(12) . . . . ?
N1 C4 C5 C6 177.6(12) . . . . ?
N2 C10 C11 C12 -178(2) . . . . ?
N3 C16 C17 C18 179.6(7) . . . . ?
N4 C19 C20 C21 -1.7(18) . . . . ?
N4 C23 C24 N5 4.6(10) . . . . ?
N5 C25 C26 N6 -49.1(9) . . . . ?
N6 C27 C28 N7 2.4(12) . . . . ?
N6 C27 C28 C29 179.2(8) . . . . ?
N7 C28 C29 C30 -0.8(13) . . . . ?
C1 C2 C3 C4 0.0 . . . . ?
C2 C1 C6 Cl2 179.3(9) . . . . ?
C2 C1 C6 C5 0.0 . . . . ?
C2 C3 C4 N1 -177.6(12) . . . . ?
C2 C3 C4 C5 0.0 . . . . ?
C3 C4 C5 C6 0.0 . . . . ?
C4 C5 C6 Cl2 -179.3(9) . . . . ?
C4 C5 C6 C1 0.0 . . . . ?
C6 C1 C2 Cl1 -177.0(10) . . . . ?
C6 C1 C2 C3 0.0 . . . . ?
C7 C8 C9 C10 0.0 . . . . ?
C8 C7 C12 Cl4 175.3(15) . . . . ?
C8 C7 C12 C11 0.0 . . . . ?
C8 C9 C10 N2 178(2) . . . . ?
C8 C9 C10 C11 0.0 . . . . ?
C9 C10 C11 C12 0.0 . . . . ?
C10 C11 C12 Cl4 -175.3(15) . . . . ?
C10 C11 C12 C7 0.0 . . . . ?
C12 C7 C8 Cl3 -175.3(16) . . . . ?
C12 C7 C8 C9 0.0 . . . . ?
C13 C14 C15 C16 -1.8(11) . . . . ?
C14 C13 C18 Cl6 179.8(5) . . . . ?
C14 C13 C18 C17 -0.7(10) . . . . ?
C14 C15 C16 N3 -178.7(7) . . . . ?
C14 C15 C16 C17 1.0(11) . . . . ?
C15 C16 C17 C18 -0.1(11) . . . . ?
C16 C17 C18 Cl6 179.4(5) . . . . ?
C16 C17 C18 C13 0.0(11) . . . . ?
C18 C13 C14 Cl5 -178.3(5) . . . . ?
C18 C13 C14 C15 1.6(10) . . . . ?
C19 N4 C23 C22 1.6(11) . . . . ?
C19 N4 C23 C24 -178.1(8) . . . . ?
C19 C20 C21 Cl7 -178.9(9) . . . . ?
C19 C20 C21 C22 1.7(17) . . . . ?
C20 C21 C22 C23 -0.2(15) . . . . ?
C21 C22 C23 N4 -1.5(12) . . . . ?
C21 C22 C23 C24 178.2(8) . . . . ?
C22 C23 C24 N5 -175.1(7) . . . . ?
C23 N4 C19 C20 0.0(15) . . . . ?
C24 N5 C25 C26 -142.7(7) . . . . ?
C25 N5 C24 C23 180.0(7) . . . . ?
C26 N6 C27 C28 -176.6(8) . . . . ?
C27 N6 C26 C25 -143.6(8) . . . . ?
C27 C28 C29 C30 -177.3(8) . . . . ?
C28 N7 C32 C31 0.1(11) . . . . ?
C28 C29 C30 Cl8 -179.0(6) . . . . ?
C28 C29 C30 C31 1.4(13) . . . . ?
C29 C30 C31 C32 -1.3(13) . . . . ?
C30 C31 C32 N7 0.6(13) . . . . ?
C32 N7 C28 C27 176.8(7) . . . . ?
C32 N7 C28 C29 0.0(11) . . . . ?
C7A C8A C9A C10A 0.0 . . . . ?
C8A C7A C12A C11A 0.0 . . . . ?
C8A C7A C12A Cl4A 178.9(10) . . . . ?
C8A C9A C10A C11A 0.0 . . . . ?
C8A C9A C10A N2A -179.6(15) . . . . ?
C9A C10A C11A C12A 0.0 . . . . ?
C9A C10A N2A O6A 179.6(13) . . . . ?
C9A C10A N2A O5A 4(2) . . . . ?
C10A C11A C12A C7A 0.0 . . . . ?
C10A C11A C12A Cl4A -178.9(10) . . . . ?
C11A C10A N2A O6A 0(2) . . . . ?
C11A C10A N2A O5A -175.1(14) . . . . ?
C12A C7A C8A C9A 0.0 . . . . ?
C12A C7A C8A Cl3A -177.0(12) . . . . ?
Cl3A C8A C9A C10A 177.1(11) . . . . ?
N2A C10A C11A C12A 179.6(15) . . . . ?
Cl1A C2A C3A C4A -172(4) . . . . ?
O2A N1A C4A C3A 6(6) . . . . ?
O2A N1A C4A C5A -172(4) . . . . ?
O3A N1A C4A C3A -167(3) . . . . ?
O3A N1A C4A C5A 15(5) . . . . ?
N1A C4A C5A C6A 178(4) . . . . ?
C1A C2A C3A C4A 0.0 . . . . ?
C2A C1A C6A Cl2A 176(3) . . . . ?
C2A C1A C6A C5A 0.0 . . . . ?
C2A C3A C4A N1A -178(4) . . . . ?
C2A C3A C4A C5A 0.0 . . . . ?
C3A C4A C5A C6A 0.0 . . . . ?
C4A C5A C6A Cl2A -177(3) . . . . ?
C4A C5A C6A C1A 0.0 . . . . ?
C6A C1A C2A Cl1A 173(3) . . . . ?
C6A C1A C2A C3A 0.0 . . . . ?
